data_2310861
loop_
_publ_author_name
'Harris, L.A.'

_publ_section_title
;
 The crystal structures of Na3 Zr F7 and Na3 Hf F7
;
_journal_name_full 'Acta Crystallographica (1,1948-23,1967)'
_journal_page_first 172
_journal_page_last 172
_journal_volume 12
_journal_year 1959
_chemical_formula_sum 'F7 Na3 Zr'
_chemical_name_systematic 'Na3 Zr F7'
_space_group_IT_number 139
_symmetry_space_group_name_Hall '-I 4 2'
_symmetry_space_group_name_H-M 'I 4/m m m'
_cell_angle_alpha 90
_cell_angle_beta 90
_cell_angle_gamma 90
_cell_formula_units_Z 2
_cell_length_a 5.31
_cell_length_b 5.31
_cell_length_c 10.5
_cell_volume 296.059
_citation_journal_id_ASTM ACCRA9
_cod_data_source_file Harris_ACCRA9_1959_1361.cif
_cod_data_source_block F7Na3Zr1
_cod_original_cell_volume 296.0591
_cod_original_formula_sum 'F7 Na3 Zr1'
_cod_database_code 2310861

loop_
_symmetry_equiv_pos_as_xyz
x,y,z
-y,x,z
-x,-y,z
y,-x,z
x,-y,-z
y,x,-z
-x,y,-z
-y,-x,-z
-x,-y,-z
y,-x,-z
x,y,-z
-y,x,-z
-x,y,z
-y,-x,z
x,-y,z
y,x,z
x+1/2,y+1/2,z+1/2
-y+1/2,x+1/2,z+1/2
-x+1/2,-y+1/2,z+1/2
y+1/2,-x+1/2,z+1/2
x+1/2,-y+1/2,-z+1/2
y+1/2,x+1/2,-z+1/2
-x+1/2,y+1/2,-z+1/2
-y+1/2,-x+1/2,-z+1/2
-x+1/2,-y+1/2,-z+1/2
y+1/2,-x+1/2,-z+1/2
x+1/2,y+1/2,-z+1/2
-y+1/2,x+1/2,-z+1/2
-x+1/2,y+1/2,z+1/2
-y+1/2,-x+1/2,z+1/2
x+1/2,-y+1/2,z+1/2
y+1/2,x+1/2,z+1/2

loop_
_atom_site_label
_atom_site_type_symbol
_atom_site_fract_x
_atom_site_fract_y
_atom_site_fract_z
_atom_site_occupancy
_atom_site_U_iso_or_equiv
Na2 Na+1 0 0.5 0.25 1 0.0
F1 F-1 0.25 0.25 0.125 0.875 0.0
Zr1 Zr+4 0 0 0 1 0.0
Na1 Na+1 0 0 0.5 1 0.0
